data_2017775
loop_
_publ_author_name
'Holstein, J. J.'
'Luger, P.'
'Kalinowski, R.'
'Mebs, S.'
'Paulman, C.'
'Dittrich, B.'

_publ_section_title
;
 Validation of experimental charge densities: refinement of the macrolide
 antibiotic roxithromycin
;
_journal_coeditor_code GW5005
_journal_issue 5
_journal_name_full 'Acta Crystallographica Section B'
_journal_page_first 568
_journal_page_last 577
_journal_paper_doi 10.1107/S0108768110026480
_journal_volume 66
_journal_year 2010
_chemical_formula_moiety 'C41 H76 N2 O15,  0.88(H2 O)'
_chemical_formula_sum 'C41 H77.77 N2 O15.88'
_chemical_formula_weight 852.96
_space_group_IT_number 19
_symmetry_cell_setting orthorhombic
_symmetry_space_group_name_Hall 'P 2ac 2ab'
_symmetry_space_group_name_H-M 'P 21 21 21'
_audit_conform_dict_name cif_core.dic
_audit_conform_dict_version 2.2
_audit_creation_method 'XD routine XDCIF'
_cell_angle_alpha 90.0
_cell_angle_beta 90.0
_cell_angle_gamma 90.0
_cell_formula_units_Z 4.0
_cell_length_a 11.624(2)
_cell_length_b 16.748(3)
_cell_length_c 24.018(5)
_cell_measurement_reflns_used 474571
_cell_measurement_temperature 100
_cell_measurement_theta_max 38.49
_cell_measurement_theta_min 0
_cell_volume 4675.8(15)
_computing_molecular_graphics 'Koritsanszky et al, (2003)'
_computing_publication_material 'Koritsanszky et al, (2003)'
_computing_structure_refinement 'Koritsanszky et al, (2003)'
_diffrn_ambient_temperature 100
_diffrn_measured_fraction_theta_full 0.99
_diffrn_measured_fraction_theta_max 0.99
_diffrn_measurement_device_type 'Huber Kappa diffractometer with marCCD 165 detector'
_diffrn_measurement_method '\f scans with two different \w settings'
_diffrn_radiation_type synchrotron
_diffrn_radiation_wavelength 0.5600
_diffrn_reflns_av_R_equivalents 0.0
_diffrn_reflns_av_sigmaI/netI 0.0
_diffrn_reflns_limit_h_max 25
_diffrn_reflns_limit_h_min 0
_diffrn_reflns_limit_k_max 37
_diffrn_reflns_limit_k_min 0
_diffrn_reflns_limit_l_max 53
_diffrn_reflns_limit_l_min 0
_diffrn_reflns_number 474571
_diffrn_reflns_theta_full 38.4
_diffrn_reflns_theta_max 38.49
_diffrn_reflns_theta_min 1.17
_exptl_absorpt_coefficient_mu 0.057
_exptl_absorpt_correction_type none
_exptl_crystal_colour colorless
_exptl_crystal_density_diffrn 1.212
_exptl_crystal_description rectangle
_exptl_crystal_F_000 1859.10
_exptl_crystal_size_max 0.50
_exptl_crystal_size_mid 0.35
_exptl_crystal_size_min 0.30
_refine_diff_density_max 0.197
_refine_diff_density_min -0.203
_refine_ls_extinction_method none
_refine_ls_goodness_of_fit_ref 3.5901
_refine_ls_matrix_type full
_refine_ls_number_parameters 850
_refine_ls_number_reflns 26324
_refine_ls_number_restraints 0
_refine_ls_R_factor_all 0.0226
_refine_ls_R_factor_gt 0.0201
_refine_ls_shift/su_max 0
_refine_ls_structure_factor_coef F
_refine_ls_weighting_details
;
     calc w1 = 1/[s^2^(Fo)]
;
_refine_ls_weighting_scheme calc
_refine_ls_wR_factor_ref 0.0168
_reflns_number_gt 26324
_reflns_number_total 28457
_reflns_threshold_expression F>3(\s)F
_cod_data_source_file gw5005.cif
_cod_data_source_block roxi
_cod_original_sg_symbol_Hall 'P 2ac 2ab '
_cod_original_sg_symbol_H-M 'P 21 21 21 '
_cod_original_formula_sum 'C41 H77.77 N2 O15.88 '
_cod_database_code 2017775
_cod_database_fobs_code 2017775

loop_
_symmetry_equiv_pos_as_xyz
+X,+Y,+Z
1/2-X,-Y,1/2+Z
-X,1/2+Y,1/2-Z
1/2+X,1/2-Y,-Z

loop_
_atom_rho_multipole_coeff_Pv
_atom_rho_multipole_coeff_P00
_atom_rho_multipole_coeff_P10
_atom_rho_multipole_coeff_P11
_atom_rho_multipole_coeff_P1-1
_atom_rho_multipole_coeff_P20
_atom_rho_multipole_coeff_P21
_atom_rho_multipole_coeff_P2-1
_atom_rho_multipole_coeff_P22
_atom_rho_multipole_coeff_P2-2
_atom_rho_multipole_coeff_P30
_atom_rho_multipole_coeff_P31
_atom_rho_multipole_coeff_P3-1
_atom_rho_multipole_coeff_P32
_atom_rho_multipole_coeff_P3-2
_atom_rho_multipole_coeff_P33
_atom_rho_multipole_coeff_P3-3
_atom_rho_multipole_coeff_P40
_atom_rho_multipole_coeff_P41
_atom_rho_multipole_coeff_P4-1
_atom_rho_multipole_coeff_P42
_atom_rho_multipole_coeff_P4-2
_atom_rho_multipole_coeff_P43
_atom_rho_multipole_coeff_P4-3
_atom_rho_multipole_coeff_P44
_atom_rho_multipole_coeff_P4-4
6.140(5) 0 -0.063(3) 0 0 -0.010(4) 0 0 0.085(4) 0 -0.050(3) 0 0 -0.067(3) 0 0 0 -0.003(4) 0 0 -0.011(4) 0 0 0 0.006(4) 0
6.040(19) 0 -0.021(13) 0 0 -0.010(14) 0 0 -0.097(10) 0 0.005(10) 0 0 0.024(9) 0 0 0 0.056(12) 0 0 0.048(11) 0 0 0 -0.016(9) 0
6.029(18) 0 0 -0.028(8) -0.052(11) 0.065(10) 0 0 -0.060(9) 0.035(9) 0 -0.013(7) -0.005(8) 0 0 0.071(7) 0.042(7) -0.034(10) 0 0 -0.012(9) 0.004(9) 0 0 -0.038(8) 0.014(9)
5.963(18) 0 0 0.099(9) 0.093(12) 0.065(10) 0 0 -0.054(10) 0.085(10) 0 -0.048(7) -0.038(8) 0 0 0.011(7) -0.028(7) -0.022(10) 0 0 -0.014(10) -0.036(10) 0 0 -0.036(9) -0.029(9)
5.95(2) 0 0 -0.040(9) -0.064(13) 0.070(11) 0 0 -0.010(11) 0.029(10) 0 -0.003(8) -0.020(8) 0 0 0.068(7) -0.020(8) 0.033(11) 0 0 0.004(10) -0.011(10) 0 0 0.028(9) 0.048(9)
6.115(13) 0 0 -0.032(10) -0.062(10) 0.090(12) 0 0 0.004(11) 0.026(10) 0 0.035(9) -0.060(9) 0 0 0.093(8) -0.016(8) -0.022(12) 0 0 0.007(11) -0.005(11) 0 0 -0.001(10) -0.022(10)
6.097(13) 0 -0.106(11) 0 0 0.012(12) 0 0 0.031(12) 0 -0.058(9) 0 0 -0.038(9) 0 0 0 0.008(12) 0 0 0.004(12) 0 0 0 0.002(11) 0
6.071(12) 0 -0.024(11) 0 0 0.038(13) 0 0 0.141(18) 0 -0.088(10) 0 0 -0.006(10) 0 0 0 0.035(14) 0 0 0.025(13) 0 0 0 0.007(15) 0
6.14 0 -0.06 0 0 -0.01 0 0 0.09 0 -0.05 0 0 -0.07 0 0 0 0 0 0 -0.01 0 0 0 0.01 0
6.14 0 -0.06 0 0 -0.01 0 0 0.09 0 -0.05 0 0 -0.07 0 0 0 0 0 0 -0.01 0 0 0 0.01 0
6.071(18) 0 0 0.013(9) -0.066(11) 0.121(11) 0 0 0.013(9) 0.041(9) 0 -0.003(8) 0.005(8) 0 0 0.049(7) -0.012(7) 0.014(11) 0 0 -0.023(10) 0.032(10) 0 0 -0.010(9) -0.022(9)
6.14 0 -0.06 0 0 -0.01 0 0 0.09 0 -0.05 0 0 -0.07 0 0 0 0 0 0 -0.01 0 0 0 0.01 0
6.14 0 -0.06 0 0 -0.01 0 0 0.09 0 -0.05 0 0 -0.07 0 0 0 0 0 0 -0.01 0 0 0 0.01 0
6.018(19) 0 0 0.018(9) -0.047(12) 0.066(11) 0 0 -0.023(10) 0.026(10) 0 0.002(8) -0.010(8) 0 0 0.048(7) -0.006(7) -0.014(11) 0 0 -0.013(10) 0.006(10) 0 0 0.015(9) -0.025(9)
6.14 0 -0.06 0 0 -0.01 0 0 0.09 0 -0.05 0 0 -0.07 0 0 0 0 0 0 -0.01 0 0 0 0.01 0
4.88(2) 0 -0.179(13) 0 0 0.004(12) 0 0 0.160(13) 0 0.035(10) 0 0 -0.016(9) 0 0 0 0.026(12) 0 0 0.009(11) 0 0 0 0.005(11) 0
5.149(18) 0 -0.070(8) 0 0 0.130(9) 0 0 0 0 -0.101(9) 0 0 0 0 -0.003(8) -0.136(9) -0.038(11) 0 0 0 0 -0.001(10) -0.041(11) 0 0
5.10(2) 0 0 0.043(12) -0.093(9) -0.103(12) 0 0 0.106(11) 0.076(9) 0 -0.023(11) -0.035(9) 0 0 0.114(10) 0.015(8) -0.010(13) 0 0 -0.003(12) 0.002(11) 0 0 0.029(12) 0.025(10)
3.90(2) 0 0 0.065(13) -0.019(8) -0.276(11) 0 0 0.060(13) 0.014(8) 0 0.013(12) -0.025(9) 0 0 0.274(13) 0.014(9) -0.013(14) 0 0 0.008(14) -0.008(12) 0 0 -0.079(14) 0.015(12)
3.886(11) 0 -0.011(5) 0 0 -0.005(5) 0 0 0 0 0.219(6) 0 0 0 0 0.187(5) 0 0.059(7) 0 0 0 0 -0.020(6) 0 0 0
3.942(7) 0 0 -0.051(3) 0.010(3) 0.034(3) 0 0 -0.055(3) -0.006(3) 0 -0.136(3) -0.192(3) 0 0 0.187(3) -0.049(3) 0.008(5) 0 0 -0.022(4) 0.063(4) 0 0 0.003(4) 0.022(4)
3.89 0 -0.01 0 0 -0.01 0 0 0 0 0.22 0 0 0 0 0.19 0 0.06 0 0 0 0 -0.02 0 0 0
3.94 0 0 -0.05 0.01 0.03 0 0 -0.06 -0.01 0 -0.14 -0.19 0 0 0.19 -0.05 0.01 0 0 -0.02 0.06 0 0 0 0.02
4.027(10) 0 -0.029(5) 0 0 -0.062(6) 0 0 0 0 0.279(6) 0 0 0 0 0.176(5) 0 0.030(8) 0 0 0 0 -0.054(7) 0 0 0
3.860(11) 0 0.031(5) 0 0 -0.003(5) 0 0 -0.009(5) 0 -0.002(5) 0 0 -0.270(5) 0 0 0 -0.021(7) 0 0 -0.007(6) 0 0 0 0.030(6) 0
3.89 0 -0.01 0 0 -0.01 0 0 0 0 0.22 0 0 0 0 0.19 0 0.06 0 0 0 0 -0.02 0 0 0
3.98(2) 0 -0.011(13) 0 0 0.077(13) 0 0 -0.131(9) 0.022(8) 0.084(14) 0 0 0.189(11) -0.003(9) 0 0 -0.050(16) 0 0 0.029(14) -0.010(12) 0 0 -0.014(11) -0.001(11)
3.89 0 -0.01 0 0 -0.01 0 0 0 0 0.22 0 0 0 0 0.19 0 0.06 0 0 0 0 -0.02 0 0 0
3.94 0 0 -0.05 0.01 0.03 0 0 -0.06 -0.01 0 -0.14 -0.19 0 0 0.19 -0.05 0.01 0 0 -0.02 0.06 0 0 0 0.02
4.03 0 -0.03 0 0 -0.06 0 0 0 0 0.28 0 0 0 0 0.18 0 0.03 0 0 0 0 -0.05 0 0 0
3.94 0 0 -0.05 0.01 0.03 0 0 -0.06 -0.01 0 -0.14 -0.19 0 0 0.19 -0.05 0.01 0 0 -0.02 0.06 0 0 0 0.02
3.976(14) 0 0 0.015(6) 0.078(7) -0.042(6) 0 0 -0.006(6) -0.032(6) 0 -0.153(7) -0.243(7) 0 0 0.180(7) -0.089(6) 0.063(9) 0 0 0.022(9) 0.034(9) 0 0 0.053(8) 0.031(8)
3.94 0 0 -0.05 0.01 0.03 0 0 -0.06 -0.01 0 -0.14 -0.19 0 0 0.19 -0.05 0.01 0 0 -0.02 0.06 0 0 0 0.02
4.03(2) 0 0 -0.010(11) -0.018(9) 0.049(9) 0 0 0.026(10) 0.013(8) 0 -0.133(10) -0.198(9) 0 0 0.184(10) -0.104(9) -0.018(12) 0 0 -0.012(12) 0.073(12) 0 0 0.029(12) -0.023(11)
3.86 0 0.03 0 0 0 0 0 -0.01 0 0 0 0 -0.27 0 0 0 -0.02 0 0 -0.01 0 0 0 0.03 0
3.94 0 0 -0.05 0.01 0.03 0 0 -0.06 -0.01 0 -0.14 -0.19 0 0 0.19 -0.05 0.01 0 0 -0.02 0.06 0 0 0 0.02
3.759(8) 0 0.013(3) 0 0 0.031(3) 0 0 0 0 0.216(4) 0 0 0 0 -0.022(3) -0.138(4) 0.006(4) 0 0 0 0 0.015(4) 0.042(4) 0 0
3.944(19) 0 -0.025(8) 0 0 -0.019(8) 0 0 0 0 0.251(9) 0 0 0 0 0.030(7) -0.193(8) 0.003(10) 0 0 0 0 -0.031(9) 0.083(10) 0 0
3.94 0 -0.03 0 0 -0.02 0 0 0 0 0.25 0 0 0 0 0.03 -0.19 0 0 0 0 0 -0.03 0.08 0 0
3.98 0 0 0.02 0.08 -0.04 0 0 -0.01 -0.03 0 -0.15 -0.24 0 0 0.18 -0.09 0.06 0 0 0.02 0.03 0 0 0.05 0.03
3.86 0 0.03 0 0 0 0 0 -0.01 0 0 0 0 -0.27 0 0 0 -0.02 0 0 -0.01 0 0 0 0.03 0
4.03 0 -0.03 0 0 -0.06 0 0 0 0 0.28 0 0 0 0 0.18 0 0.03 0 0 0 0 -0.05 0 0 0
3.94 0 0 -0.05 0.01 0.03 0 0 -0.06 -0.01 0 -0.14 -0.19 0 0 0.19 -0.05 0.01 0 0 -0.02 0.06 0 0 0 0.02
3.94 0 0 -0.05 0.01 0.03 0 0 -0.06 -0.01 0 -0.14 -0.19 0 0 0.19 -0.05 0.01 0 0 -0.02 0.06 0 0 0 0.02
3.76 0 0.01 0 0 0.03 0 0 0 0 0.22 0 0 0 0 -0.02 -0.14 0.01 0 0 0 0 0.01 0.04 0 0
3.76 0 0.01 0 0 0.03 0 0 0 0 0.22 0 0 0 0 -0.02 -0.14 0.01 0 0 0 0 0.01 0.04 0 0
3.94 0 -0.05 0 0 -0.08 0 0 0 0 0.28 0 0 0 0 0.18 0 0.06 0 0 0 0 -0.08 0 0 0
3.76 0 0.01 0 0 0.03 0 0 0 0 0.22 0 0 0 0 -0.02 -0.14 0.01 0 0 0 0 0.01 0.04 0 0
3.76 0 0.01 0 0 0.03 0 0 0 0 0.22 0 0 0 0 -0.02 -0.14 0.01 0 0 0 0 0.01 0.04 0 0
3.76 0 0.01 0 0 0.03 0 0 0 0 0.22 0 0 0 0 -0.02 -0.14 0.01 0 0 0 0 0.01 0.04 0 0
3.76 0 0.01 0 0 0.03 0 0 0 0 0.22 0 0 0 0 -0.02 -0.14 0.01 0 0 0 0 0.01 0.04 0 0
3.76 0 0.01 0 0 0.03 0 0 0 0 0.22 0 0 0 0 -0.02 -0.14 0.01 0 0 0 0 0.01 0.04 0 0
3.76 0 0.01 0 0 0.03 0 0 0 0 0.22 0 0 0 0 -0.02 -0.14 0.01 0 0 0 0 0.01 0.04 0 0
3.86 0 0.03 0 0 0 0 0 -0.01 0 0 0 0 -0.27 0 0 0 -0.02 0 0 -0.01 0 0 0 0.03 0
3.76 0 0.01 0 0 0.03 0 0 0 0 0.22 0 0 0 0 -0.02 -0.14 0.01 0 0 0 0 0.01 0.04 0 0
3.93(3) 0 -0.004(11) 0 0 0.013(10) 0 0 0.007(13) 0 -0.032(12) 0 0 -0.284(14) 0 0 0 -0.076(15) 0 0 0.037(15) 0 0 0 0.007(14) 0
3.92 0 0 -0.05 0 0.03 0 0 -0.07 -0.01 0 -0.16 -0.18 0 0 0.19 -0.06 0.01 0 0 -0.04 0.08 0 0 0.05 0.01
3.92 0 0 -0.05 0 0.03 0 0 -0.07 -0.01 0 -0.16 -0.18 0 0 0.19 -0.06 0.01 0 0 -0.04 0.08 0 0 0.05 0.01
3.94 0 -0.05 0 0 -0.08 0 0 0 0 0.28 0 0 0 0 0.18 0 0.06 0 0 0 0 -0.08 0 0 0
0.921(17) 0 0.179(12) 0 0 0.081(16) 0 0 0 0 0.02 0 0 0 0 0 0 -0.02 0 0 0 0 0 0 0 0
0.946(18) 0 0.238(13) 0 0 0.128(16) 0 0 0 0 0.02 0 0 0 0 0 0 -0.02 0 0 0 0 0 0 0 0
0.992(19) 0 0.217(14) 0 0 0.097(18) 0 0 0 0 0.02 0 0 0 0 0 0 -0.02 0 0 0 0 0 0 0 0
1.058(18) 0 0.236(13) 0 0 0.045(17) 0 0 0 0 0.02 0 0 0 0 0 0 -0.02 0 0 0 0 0 0 0 0
1.100(19) 0 0.176(13) 0 0 0.151(18) 0 0 0 0 0.02 0 0 0 0 0 0 -0.02 0 0 0 0 0 0 0 0
1.062(8) 0 0.183(5) 0 0 0.07 0 0 0 0 0.02 0 0 0 0 0 0 -0.01 0 0 0 0 0 0 0 0
1.058(5) 0 0.152(3) 0 0 0.07 0 0 0 0 0.02 0 0 0 0 0 0 0 0 0 0 0 0 0 0 0
1.06 0 0.18 0 0 0.07 0 0 0 0 0.02 0 0 0 0 0 0 -0.01 0 0 0 0 0 0 0 0
1.06 0 0.15 0 0 0.07 0 0 0 0 0.02 0 0 0 0 0 0 0 0 0 0 0 0 0 0 0
1.062(6) 0 0.171(4) 0 0 0.06 0 0 0 0 0.02 0 0 0 0 0 0 0 0 0 0 0 0 0 0 0
1.06 0 0.17 0 0 0.06 0 0 0 0 0.02 0 0 0 0 0 0 0 0 0 0 0 0 0 0 0
1.06 0 0.18 0 0 0.07 0 0 0 0 0.02 0 0 0 0 0 0 -0.01 0 0 0 0 0 0 0 0
1.06 0 0.18 0 0 0.07 0 0 0 0 0.02 0 0 0 0 0 0 -0.01 0 0 0 0 0 0 0 0
1.06 0 0.15 0 0 0.07 0 0 0 0 0.02 0 0 0 0 0 0 0 0 0 0 0 0 0 0 0
1.06 0 0.15 0 0 0.07 0 0 0 0 0.02 0 0 0 0 0 0 0 0 0 0 0 0 0 0 0
0.919(11) 0 0.136(8) 0 0 0.05 0 0 0 0 0.01 0 0 0 0 0 0 0 0 0 0 0 0 0 0 0
1.06 0 0.15 0 0 0.07 0 0 0 0 0.02 0 0 0 0 0 0 0 0 0 0 0 0 0 0 0
1.075(17) 0 0.109(11) 0 0 0.07 0 0 0 0 0.03 0 0 0 0 0 0 0.01 0 0 0 0 0 0 0 0
1.06 0 0.17 0 0 0.06 0 0 0 0 0.02 0 0 0 0 0 0 0 0 0 0 0 0 0 0 0
1.06 0 0.17 0 0 0.06 0 0 0 0 0.02 0 0 0 0 0 0 0 0 0 0 0 0 0 0 0
1.06 0 0.15 0 0 0.07 0 0 0 0 0.02 0 0 0 0 0 0 0 0 0 0 0 0 0 0 0
1.056(3) 0 0.169(2) 0 0 0.06 0 0 0 0 0.02 0 0 0 0 0 0 0 0 0 0 0 0 0 0 0
1.06 0 0.17 0 0 0.06 0 0 0 0 0.02 0 0 0 0 0 0 0 0 0 0 0 0 0 0 0
1.06 0 0.17 0 0 0.06 0 0 0 0 0.02 0 0 0 0 0 0 0 0 0 0 0 0 0 0 0
1.037(7) 0 0.121(5) 0 0 0.06 0 0 0 0 0.03 0 0 0 0 0 0 0.02 0 0 0 0 0 0 0 0
1.04 0 0.12 0 0 0.06 0 0 0 0 0.03 0 0 0 0 0 0 0.02 0 0 0 0 0 0 0 0
1.04 0 0.12 0 0 0.06 0 0 0 0 0.03 0 0 0 0 0 0 0.02 0 0 0 0 0 0 0 0
1.04 0 0.12 0 0 0.06 0 0 0 0 0.03 0 0 0 0 0 0 0.02 0 0 0 0 0 0 0 0
1.04 0 0.12 0 0 0.06 0 0 0 0 0.03 0 0 0 0 0 0 0.02 0 0 0 0 0 0 0 0
1.04 0 0.12 0 0 0.06 0 0 0 0 0.03 0 0 0 0 0 0 0.02 0 0 0 0 0 0 0 0
0.92 0 0.14 0 0 0.05 0 0 0 0 0.01 0 0 0 0 0 0 0 0 0 0 0 0 0 0 0
1.06 0 0.17 0 0 0.06 0 0 0 0 0.02 0 0 0 0 0 0 0 0 0 0 0 0 0 0 0
1.06 0 0.17 0 0 0.06 0 0 0 0 0.02 0 0 0 0 0 0 0 0 0 0 0 0 0 0 0
1.06 0 0.15 0 0 0.07 0 0 0 0 0.02 0 0 0 0 0 0 0 0 0 0 0 0 0 0 0
1.06 0 0.15 0 0 0.07 0 0 0 0 0.02 0 0 0 0 0 0 0 0 0 0 0 0 0 0 0
1.06 0 0.17 0 0 0.06 0 0 0 0 0.02 0 0 0 0 0 0 0 0 0 0 0 0 0 0 0
1.06 0 0.17 0 0 0.06 0 0 0 0 0.02 0 0 0 0 0 0 0 0 0 0 0 0 0 0 0
1.06 0 0.17 0 0 0.06 0 0 0 0 0.02 0 0 0 0 0 0 0 0 0 0 0 0 0 0 0
1.06 0 0.17 0 0 0.06 0 0 0 0 0.02 0 0 0 0 0 0 0 0 0 0 0 0 0 0 0
1.06 0 0.17 0 0 0.06 0 0 0 0 0.02 0 0 0 0 0 0 0 0 0 0 0 0 0 0 0
1.06 0 0.17 0 0 0.06 0 0 0 0 0.02 0 0 0 0 0 0 0 0 0 0 0 0 0 0 0
0.97 0 0.14 0 0 0.06 0 0 0 0 0.03 0 0 0 0 0 0 0.02 0 0 0 0 0 0 0 0
0.97 0 0.14 0 0 0.06 0 0 0 0 0.03 0 0 0 0 0 0 0.02 0 0 0 0 0 0 0 0
0.97 0 0.14 0 0 0.06 0 0 0 0 0.03 0 0 0 0 0 0 0.02 0 0 0 0 0 0 0 0
1.06 0 0.17 0 0 0.06 0 0 0 0 0.02 0 0 0 0 0 0 0 0 0 0 0 0 0 0 0
1.06 0 0.17 0 0 0.06 0 0 0 0 0.02 0 0 0 0 0 0 0 0 0 0 0 0 0 0 0
1.06 0 0.17 0 0 0.06 0 0 0 0 0.02 0 0 0 0 0 0 0 0 0 0 0 0 0 0 0
1.06 0 0.17 0 0 0.06 0 0 0 0 0.02 0 0 0 0 0 0 0 0 0 0 0 0 0 0 0
1.06 0 0.17 0 0 0.06 0 0 0 0 0.02 0 0 0 0 0 0 0 0 0 0 0 0 0 0 0
1.06 0 0.17 0 0 0.06 0 0 0 0 0.02 0 0 0 0 0 0 0 0 0 0 0 0 0 0 0
1.06 0 0.17 0 0 0.06 0 0 0 0 0.02 0 0 0 0 0 0 0 0 0 0 0 0 0 0 0
1.06 0 0.17 0 0 0.06 0 0 0 0 0.02 0 0 0 0 0 0 0 0 0 0 0 0 0 0 0
1.06 0 0.17 0 0 0.06 0 0 0 0 0.02 0 0 0 0 0 0 0 0 0 0 0 0 0 0 0
1.06 0 0.17 0 0 0.06 0 0 0 0 0.02 0 0 0 0 0 0 0 0 0 0 0 0 0 0 0
1.06 0 0.17 0 0 0.06 0 0 0 0 0.02 0 0 0 0 0 0 0 0 0 0 0 0 0 0 0
1.06 0 0.17 0 0 0.06 0 0 0 0 0.02 0 0 0 0 0 0 0 0 0 0 0 0 0 0 0
1.06 0 0.17 0 0 0.06 0 0 0 0 0.02 0 0 0 0 0 0 0 0 0 0 0 0 0 0 0
1.06 0 0.17 0 0 0.06 0 0 0 0 0.02 0 0 0 0 0 0 0 0 0 0 0 0 0 0 0
1.06 0 0.17 0 0 0.06 0 0 0 0 0.02 0 0 0 0 0 0 0 0 0 0 0 0 0 0 0
1.06 0 0.17 0 0 0.06 0 0 0 0 0.02 0 0 0 0 0 0 0 0 0 0 0 0 0 0 0
1.06 0 0.17 0 0 0.06 0 0 0 0 0.02 0 0 0 0 0 0 0 0 0 0 0 0 0 0 0
1.06 0 0.17 0 0 0.06 0 0 0 0 0.02 0 0 0 0 0 0 0 0 0 0 0 0 0 0 0
1.06 0 0.17 0 0 0.06 0 0 0 0 0.02 0 0 0 0 0 0 0 0 0 0 0 0 0 0 0
1.06 0 0.17 0 0 0.06 0 0 0 0 0.02 0 0 0 0 0 0 0 0 0 0 0 0 0 0 0
1.06 0 0.17 0 0 0.06 0 0 0 0 0.02 0 0 0 0 0 0 0 0 0 0 0 0 0 0 0
1.06 0 0.17 0 0 0.06 0 0 0 0 0.02 0 0 0 0 0 0 0 0 0 0 0 0 0 0 0
1.06 0 0.17 0 0 0.06 0 0 0 0 0.02 0 0 0 0 0 0 0 0 0 0 0 0 0 0 0
1.062(13) 0 0.187(9) 0 0 0.07 0 0 0 0 0.05 0 0 0 0 0 0 0.03 0 0 0 0 0 0 0 0
1.06 0 0.19 0 0 0.07 0 0 0 0 0.05 0 0 0 0 0 0 0.03 0 0 0 0 0 0 0 0
1.01 0 0.14 0 0 0.07 0 0 0 0 0.02 0 0 0 0 0 0 0.01 0 0 0 0 0 0 0 0
1.01 0 0.14 0 0 0.07 0 0 0 0 0.02 0 0 0 0 0 0 0.01 0 0 0 0 0 0 0 0
1.01 0 0.14 0 0 0.07 0 0 0 0 0.02 0 0 0 0 0 0 0.01 0 0 0 0 0 0 0 0
1.01 0 0.14 0 0 0.07 0 0 0 0 0.02 0 0 0 0 0 0 0.01 0 0 0 0 0 0 0 0
0.97 0 0.14 0 0 0.06 0 0 0 0 0.03 0 0 0 0 0 0 0.02 0 0 0 0 0 0 0 0
0.97 0 0.14 0 0 0.06 0 0 0 0 0.03 0 0 0 0 0 0 0.02 0 0 0 0 0 0 0 0
0.97 0 0.14 0 0 0.06 0 0 0 0 0.03 0 0 0 0 0 0 0.02 0 0 0 0 0 0 0 0
1.085(17) 0 0.227(12) 0 0 0.197(17) 0 0 0 0 0.03 0 0 0 0 0 0 -0.01 0 0 0 0 0 0 0 0
1.077(17) 0 0.268(12) 0 0 0.138(17) 0 0 0 0 0.03 0 0 0 0 0 0 -0.01 0 0 0 0 0 0 0 0

loop_
_atom_site_aniso_label
_atom_site_aniso_U_11
_atom_site_aniso_U_22
_atom_site_aniso_U_33
_atom_site_aniso_U_12
_atom_site_aniso_U_13
_atom_site_aniso_U_23
O(14) 0.01840(9) 0.02085(10) 0.01512(8) 0.00202(8) -0.00188(7) -0.00020(7)
O(21) 0.02080(10) 0.0243(2) 0.01800(10) -0.00240(10) 0.00020(10) 0.00150(10)
O(22) 0.01960(10) 0.02000(10) 0.01530(10) -0.00060(10) 0.00030(10) 0.00370(10)
O(23) 0.0233(2) 0.0223(2) 0.01670(10) 0.00270(10) 0.00180(10) 0.00120(10)
O(24) 0.0190(2) 0.0269(2) 0.0234(2) 0.00190(10) -0.00530(10) -0.00320(10)
O(25) 0.0287(2) 0.02440(10) 0.01880(10) 0.00870(10) 0.00700(10) 0.00320(10)
O(26) 0.0284(2) 0.0295(2) 0.0253(2) 0.0046(2) 0.00420(10) 0.00390(10)
O(27) 0.0339(2) 0.0490(2) 0.0344(2) -0.0170(2) 0.0064(2) 0.0071(3)
O(5) 0.01856(9) 0.01575(8) 0.01371(7) -0.00109(7) -0.00235(6) 0.00181(6)
O(58) 0.01831(9) 0.02044(10) 0.01480(8) 0.00202(8) -0.00035(6) 0.00032(7)
O(59) 0.01820(10) 0.02750(10) 0.01920(10) 0.00310(10) 0.00130(10) 0.00600(10)
O(3) 0.01995(9) 0.01754(9) 0.01529(8) -0.00270(8) -0.00320(7) 0.00017(7)
O(38) 0.02130(10) 0.02280(10) 0.01580(10) -0.00310(10) -0.00140(10) 0.00270(10)
O(39) 0.02400(10) 0.02000(10) 0.02230(10) -0.00150(10) -0.00570(10) 0.00330(10)
O(40) 0.02270(10) 0.01980(10) 0.01860(10) -0.00300(10) 0.00170(10) -0.00060(10)
O(80) 0.0273(2) 0.0284(2) 0.0277(2) 0.0001(2) 0.0032(2) 0.0008(2)
N(2) 0.01960(10) 0.01900(10) 0.01560(10) 0.00010(10) -0.00090(10) 0.00300(10)
N(1) 0.02560(10) 0.02240(10) 0.01470(10) 0.00600(10) 0.00290(10) 0.00150(10)
C(1) 0.01830(10) 0.01540(10) 0.01580(10) 0.00030(10) -0.00180(10) 0.00090(10)
C(2) 0.02090(10) 0.01500(10) 0.01680(10) 0.00120(10) -0.00290(10) -0.00060(10)
C(3) 0.01770(10) 0.01440(10) 0.01470(10) -0.00040(10) -0.00180(10) 0.00030(10)
C(4) 0.01650(10) 0.01410(10) 0.01540(10) 0.00000(10) -0.00090(10) -0.00010(10)
C(5) 0.01620(10) 0.01460(10) 0.01390(10) 0.00010(10) -0.00080(10) 0.00090(10)
C(6) 0.01750(10) 0.01590(10) 0.01360(10) 0.00100(10) 0.00080(10) 0.00090(10)
C(7) 0.02110(10) 0.01560(10) 0.01340(10) -0.00100(10) 0.00080(10) -0.00060(10)
C(8) 0.02430(10) 0.01510(10) 0.01410(10) 0.00160(10) 0.00010(10) -0.00080(10)
C(9) 0.02180(10) 0.01690(10) 0.01350(10) 0.00210(10) 0.00030(10) -0.00060(10)
C(10) 0.01980(10) 0.01820(10) 0.01680(10) 0.00050(10) -0.00060(10) -0.00030(10)
C(11) 0.01760(10) 0.01750(10) 0.01580(10) 0.00130(10) -0.00020(10) -0.00040(10)
C(12) 0.01700(10) 0.01970(10) 0.01630(10) 0.00150(10) -0.00020(10) -0.00050(10)
C(13) 0.01780(10) 0.01900(10) 0.01490(10) 0.00310(10) -0.00150(10) -0.00010(10)
C(50) 0.01710(10) 0.01540(10) 0.01360(10) 0.00010(10) -0.00120(10) 0.00070(10)
C(51) 0.01740(10) 0.01660(10) 0.01490(10) -0.00070(10) -0.00180(10) 0.00180(10)
C(52) 0.01760(10) 0.01630(10) 0.01440(10) 0.00010(10) -0.00150(10) 0.00140(10)
C(53) 0.01820(10) 0.02030(10) 0.01810(10) 0.00220(10) -0.00080(10) 0.00330(10)
C(54) 0.01720(10) 0.01910(10) 0.01700(10) 0.00100(10) -0.00010(10) 0.00120(10)
C(55) 0.02010(10) 0.0306(2) 0.02470(10) 0.00550(10) 0.00410(10) 0.00350(10)
C(56) 0.0270(2) 0.01800(10) 0.02500(10) 0.00020(10) 0.00080(10) 0.00460(10)
C(57) 0.02680(10) 0.0318(2) 0.01670(10) -0.00270(10) -0.00440(10) 0.00470(10)
C(30) 0.02120(10) 0.01640(10) 0.01780(10) -0.00300(10) -0.00420(10) 0.00150(10)
C(31) 0.02390(10) 0.01650(10) 0.02010(10) -0.00120(10) -0.00510(10) -0.00190(10)
C(32) 0.02180(10) 0.01780(10) 0.01580(10) -0.00180(10) -0.00240(10) -0.00130(10)
C(33) 0.01980(10) 0.01760(10) 0.01690(10) -0.00250(10) -0.00300(10) 0.00100(10)
C(34) 0.01940(10) 0.01880(10) 0.01610(10) -0.00280(10) -0.00050(10) 0.00030(10)
C(35) 0.02370(10) 0.0284(2) 0.02320(10) -0.00090(10) 0.00390(10) -0.00180(10)
C(36) 0.0317(2) 0.02460(10) 0.01780(10) -0.00110(10) -0.00500(10) -0.00430(10)
C(37) 0.0285(2) 0.0293(2) 0.02520(10) -0.00400(10) 0.00730(10) -0.00320(10)
C(60) 0.0308(2) 0.01460(10) 0.02860(10) 0.00130(10) -0.00880(10) -0.00200(10)
C(61) 0.02120(10) 0.01870(10) 0.02330(10) 0.00100(10) 0.00580(10) 0.00190(10)
C(62) 0.02120(10) 0.02500(10) 0.01900(10) 0.00630(10) 0.00140(10) -0.00010(10)
C(63) 0.0358(2) 0.01610(10) 0.02030(10) -0.00430(10) -0.00200(10) -0.00120(10)
C(64) 0.0268(2) 0.02260(10) 0.02640(10) -0.00190(10) -0.00710(10) -0.00230(10)
C(65) 0.02450(10) 0.02550(10) 0.02270(10) 0.00020(10) 0.00690(10) 0.00070(10)
C(66) 0.02120(10) 0.02200(10) 0.02020(10) 0.00640(10) -0.00260(10) -0.00110(10)
C(67) 0.0298(2) 0.02060(10) 0.0279(2) 0.00600(10) -0.00290(10) -0.00120(10)
C(68) 0.0320(2) 0.0276(2) 0.01840(10) 0.0066(2) 0.00860(10) 0.00210(10)
C(69) 0.0257(2) 0.0442(3) 0.0447(2) 0.0041(2) 0.0045(2) 0.0048(2)
C(70) 0.0258(2) 0.0520(3) 0.0418(2) -0.0096(2) 0.0064(2) 0.0082(2)
C(71) 0.0371(2) 0.0505(3) 0.0371(2) -0.0159(2) -0.0005(2) 0.0068(2)
H(22) 0.0225 0.0342 0.029 -0.0014 0.0028 0.0063
H(23) 0.0278 0.037 0.0251 0.0008 0.0009 0.0029
H(24) 0.0299 0.0399 0.0258 0.0019 -0.0011 -0.0003
H(59) 0.0306 0.0382 0.0283 0.0038 0.0052 0.0104
H(39) 0.0311 0.0344 0.0413 -0.0031 -0.0115 0.0048
H(2) 0.0296 0.0315 0.0282 0.0009 0.0035 -0.0002
H(3) 0.0271 0.0312 0.0276 -0.0025 0.004 0.0028
H(4) 0.0277 0.0302 0.0212 -0.0009 -0.0029 0
H(5) 0.023 0.0306 0.0301 -0.0036 -0.0011 0.0011
H(7A) 0.0276 0.0314 0.0347 0.0032 0.0019 -0.0047
H(7B) 0.0442 0.0272 0.0269 -0.0029 -0.0032 0.0065
H(8) 0.0354 0.0315 0.0295 0.0082 0.0014 -0.0027
H(10) 0.0334 0.0332 0.0233 -0.003 0.002 0.0012
H(11) 0.0284 0.0328 0.0321 -0.0003 -0.0068 -0.003
H(13) 0.0307 0.033 0.0266 0.0007 0.0033 0.0027
H(50) 0.0416 0.0222 0.0304 -0.0013 0.0028 -0.0015
H(51) 0.0417 0.0263 0.0323 -0.0045 -0.007 -0.0033
H(52) 0.0364 0.0234 0.0269 -0.002 -0.0013 -0.0042
H(53A) 0.0296 0.0492 0.031 0.0012 -0.0077 0.0077
H(53B) 0.0422 0.0258 0.0388 0.0023 0.0046 -0.003
H(54) 0.0334 0.0267 0.0303 -0.0032 -0.0019 -0.0022
H(55A) 0.0428 0.0562 0.0411 0.0091 0.0128 0.018
H(55B) 0.0458 0.0397 0.0585 0.0063 0.0119 -0.0058
H(55C) 0.0284 0.0766 0.0464 0.0076 -0.0049 0.005
H(56A) 0.0587 0.0386 0.0415 -0.0066 0.012 0.0127
H(56B) 0.0383 0.0358 0.0638 0.0084 0.0015 0.0041
H(56C) 0.056 0.035 0.0399 -0.0038 -0.0152 0.0015
H(57A) 0.0353 0.0641 0.0406 0.0093 -0.0069 0.0025
H(57B) 0.0521 0.0616 0.029 -0.0123 -0.0016 0.0171
H(57C) 0.0615 0.0387 0.0375 -0.0088 -0.0123 0.0007
H(30) 0.0483 0.0311 0.0342 0 -0.0117 0.0084
H(31A) 0.033 0.0403 0.0403 0.006 -0.0002 -0.0057
H(31B) 0.0409 0.0274 0.0421 -0.0106 -0.0097 0.0014
H(33) 0.0312 0.027 0.0358 -0.0089 -0.0038 0.0034
H(34) 0.0304 0.0264 0.0323 -0.0072 0.0005 -0.0011
H(35A) 0.0396 0.0465 0.0575 -0.011 0.0145 0.001
H(35B) 0.0446 0.0666 0.035 -0.0007 0.0029 -0.017
H(35C) 0.0415 0.0505 0.0454 0.0122 0.0029 0.008
H(36A) 0.0727 0.0423 0.0299 0.0011 -0.0117 0.0034
H(36B) 0.0482 0.0584 0.0407 0.009 -0.001 -0.0184
H(36C) 0.0524 0.0458 0.0413 -0.0172 -0.0066 -0.0061
H(37A) 0.0481 0.0393 0.0613 -0.0119 0.0174 -0.0006
H(37B) 0.0388 0.055 0.0454 0.0077 0.0042 0.0054
H(37C) 0.0539 0.0709 0.031 -0.0025 0.0086 -0.0119
H(60A) 0.0432 0.0306 0.0567 0.0077 -0.0145 0.0012
H(60B) 0.0452 0.0343 0.0504 -0.0079 0.007 0.001
H(60C) 0.0667 0.0346 0.0295 -0.0043 -0.0117 -0.0025
H(61A) 0.0366 0.0388 0.0388 0.0139 0.0076 0.0061
H(61B) 0.0371 0.0545 0.0219 -0.0028 -0.0033 -0.0008
H(61C) 0.0441 0.0302 0.0384 -0.0116 0.011 -0.0029
H(62A) 0.0282 0.0386 0.0536 -0.0015 0.0021 -0.0004
H(62B) 0.0447 0.0518 0.0258 0.014 -0.0009 -0.0097
H(62C) 0.0448 0.0403 0.0343 0.012 0.0045 0.0138
H(63A) 0.065 0.0411 0.0302 -0.0107 -0.0055 -0.0096
H(63B) 0.0396 0.0347 0.0536 -0.0019 0.0061 -0.004
H(63C) 0.055 0.0344 0.0428 -0.0034 -0.0135 0.0118
H(64A) 0.0581 0.0273 0.0491 -0.0028 -0.0161 -0.0011
H(64B) 0.0513 0.0534 0.0256 -0.0079 -0.0028 -0.0004
H(64C) 0.0323 0.0511 0.0474 0.0035 -0.0057 -0.0117
H(65A) 0.0457 0.039 0.0401 -0.0145 0.0024 -0.0055
H(65B) 0.0375 0.0441 0.0441 0.0125 0.0107 0.0004
H(65C) 0.0292 0.0566 0.03 -0.0035 -0.0058 0.0056
H(66A) 0.0369 0.0425 0.0359 0.0082 0.0062 -0.0013
H(66B) 0.0423 0.0406 0.0317 0.0076 -0.0123 -0.003
H(67A) 0.0517 0.0392 0.0425 0.0001 0.0085 -0.0012
H(67B) 0.0597 0.0399 0.0334 0.0007 -0.0168 -0.0005
H(67C) 0.0469 0.0359 0.0601 0.0169 -0.0127 0.0005
H(68A) 0.0488 0.044 0.0324 0.0048 0.0016 0.0086
H(68B) 0.0453 0.0436 0.051 0.0149 0.0175 0.0043
H(69A) 0.0397 0.0669 0.0558 0.0052 0.0171 0.0048
H(69B) 0.0442 0.0581 0.0515 0.0014 0.0001 0.0173
H(70A) 0.0328 0.079 0.067 -0.0053 0.0022 0.0082
H(70B) 0.0523 0.0551 0.0483 -0.0029 0.0057 0.0106
H(71A) 0.0742 0.0732 0.0458 -0.0324 0.0129 -0.0046
H(71B) 0.0697 0.0586 0.0522 -0.0162 -0.0053 0.007
H(71C) 0.045 0.0837 0.0757 -0.0259 0.0018 0.0018
H(80A) 0.04 0.0378 0.0405 0.006 0.0054 0.0016
H(80B) 0.0484 0.0393 0.0376 -0.0029 0.0091 -0.0056

loop_
_atom_site_label
_atom_site_fract_x
_atom_site_fract_y
_atom_site_fract_z
_atom_site_U_iso_or_equiv
_atom_site_occupancy
O(14) 0.54781(2) 0.451840(10) 0.710460(10) 0.018 1
O(21) 0.72755(3) 0.46816(2) 0.67631(2) 0.021 1
O(22) 0.82148(4) 0.28208(2) 0.689690(10) 0.018 1
O(23) 0.57637(5) 0.33448(2) 0.57041(2) 0.021 1
O(24) 0.36993(5) 0.36052(2) 0.60274(2) 0.023 1
O(25) 0.82793(4) 0.15660(3) 0.57624(2) 0.024 1
O(26) 0.93743(3) 0.26978(3) 0.554790(10) 0.028 1
O(27) 1.02473(4) 0.35743(3) 0.65183(2) 0.039 1
O(5) 0.81014(2) 0.206120(10) 0.831520(10) 0.016 1
O(58) 0.99248(2) 0.176890(10) 0.856990(10) 0.018 1
O(59) 0.73423(4) 0.19262(2) 0.94128(2) 0.022 1
O(3) 0.83631(2) 0.432440(10) 0.844530(10) 0.018 1
O(38) 1.03346(2) 0.44401(2) 0.822140(10) 0.02 1
O(39) 1.17361(4) 0.35767(3) 0.945200(10) 0.022 1
O(40) 0.93967(2) 0.37991(2) 0.950350(10) 0.02 1
O(80) 0.78943(4) 0.40293(3) 0.56831(3) 0.028 0.884
N(2) 0.88506(4) 0.09917(2) 1.016770(10) 0.018 1
N(1) 0.71803(4) 0.19441(2) 0.58030(2) 0.021 1
C(1) 0.66092(3) 0.46565(2) 0.71503(2) 0.017 1
C(2) 0.69573(3) 0.47986(2) 0.775100(10) 0.018 1
C(3) 0.78794(3) 0.41692(2) 0.790850(10) 0.016 1
C(4) 0.73397(3) 0.33276(2) 0.791930(10) 0.015 1
C(5) 0.82798(3) 0.26657(2) 0.789930(10) 0.015 1
C(6) 0.83069(3) 0.22342(2) 0.732510(10) 0.016 1
C(7) 0.72499(3) 0.16889(2) 0.727950(10) 0.017 1
C(8) 0.70734(3) 0.12533(2) 0.672190(10) 0.018 1
C(9) 0.66564(3) 0.17957(2) 0.625950(10) 0.017 1
C(10) 0.54753(3) 0.21879(2) 0.631480(10) 0.018 1
C(11) 0.55881(3) 0.31046(2) 0.626890(10) 0.017 1
C(12) 0.45310(3) 0.35977(2) 0.646570(10) 0.018 1
C(13) 0.49525(3) 0.44685(2) 0.655480(10) 0.017 1
C(50) 0.88595(3) 0.20741(2) 0.876400(10) 0.015 1
C(51) 0.83658(3) 0.15480(2) 0.922870(10) 0.016 1
C(52) 0.92698(3) 0.14783(2) 0.969320(10) 0.016 1
C(53) 1.04257(3) 0.12006(2) 0.945640(10) 0.019 1
C(54) 1.08041(3) 0.17556(2) 0.898970(10) 0.018 1
C(55) 1.18988(3) 0.14750(2) 0.87088(2) 0.025 1
C(56) 0.87875(3) 0.01328(2) 1.00502(2) 0.023 1
C(57) 0.95562(3) 0.11326(2) 1.066360(10) 0.025 1
C(30) 0.93564(3) 0.48168(2) 0.844830(10) 0.018 1
C(31) 0.95546(3) 0.51115(2) 0.904050(10) 0.02 1
C(32) 1.01054(3) 0.44883(2) 0.942730(10) 0.018 1
C(33) 1.11872(3) 0.41769(2) 0.913070(10) 0.018 1
C(34) 1.08795(3) 0.38401(2) 0.855790(10) 0.018 1
C(35) 1.19281(3) 0.35773(2) 0.82308(2) 0.025 1
C(36) 1.04265(4) 0.48612(2) 0.998630(10) 0.025 1
C(37) 0.83221(4) 0.39222(3) 0.97671(2) 0.028 1
C(60) 0.73213(3) 0.56769(2) 0.78015(2) 0.025 1
C(61) 0.64992(3) 0.32232(2) 0.840310(10) 0.021 1
C(62) 0.94240(3) 0.17613(2) 0.726470(10) 0.022 1
C(63) 0.61902(4) 0.05790(2) 0.680830(10) 0.024 1
C(64) 0.46125(3) 0.18208(2) 0.59039(2) 0.025 1
C(65) 0.39330(3) 0.32713(2) 0.69809(2) 0.024 1
C(66) 0.40249(3) 0.51086(2) 0.653430(10) 0.021 1
C(67) 0.45365(4) 0.59470(2) 0.65527(2) 0.026 1
C(68) 0.88935(4) 0.19837(3) 0.53493(2) 0.026 1
C(69) 1.04699(4) 0.26014(3) 0.57998(2) 0.038 1
C(70) 1.08605(4) 0.33953(4) 0.60278(2) 0.04 1
C(71) 1.05306(5) 0.43393(4) 0.67328(2) 0.042 1
H(22) 0.89723 0.30325 0.68323 0.029 1
H(23) 0.65684 0.34662 0.56453 0.03 1
H(24) 0.42005 0.36655 0.57117 0.032 1
H(59) 0.7077 0.16766 0.97494 0.032 1
H(39) 1.25008 0.37389 0.95565 0.036 1
H(2) 0.61988 0.46825 0.80095 0.03 1
H(3) 0.85635 0.42007 0.75939 0.029 1
H(4) 0.68628 0.32813 0.75268 0.026 1
H(5) 0.91398 0.29186 0.79671 0.028 1
H(7A) 0.64798 0.20325 0.73848 0.031 1
H(7B) 0.73051 0.12381 0.76079 0.033 1
H(8) 0.78891 0.09776 0.65979 0.032 1
H(10) 0.51745 0.2064 0.67386 0.03 1
H(11) 0.63241 0.32834 0.65268 0.031 1
H(13) 0.55954 0.46262 0.62384 0.03 1
H(50) 0.89814 0.26893 0.89139 0.031 1
H(51) 0.81881 0.09678 0.90337 0.033 1
H(52) 0.93807 0.20776 0.98728 0.029 1
H(53A) 1.10689 0.11656 0.97873 0.037 1
H(53B) 1.03635 0.06011 0.92785 0.036 1
H(54) 1.0836 0.23615 0.9164 0.03 1
H(55A) 1.2106 0.18397 0.83449 0.047 1
H(55B) 1.17473 0.08653 0.85633 0.048 1
H(55C) 1.26596 0.15121 0.89755 0.05 1
H(56A) 0.83285 -0.01462 1.03951 0.046 1
H(56B) 0.96356 -0.01403 1.0012 0.046 1
H(56C) 0.82738 0.00348 0.96768 0.044 1
H(57A) 1.04063 0.0863 1.06218 0.047 1
H(57B) 0.91956 0.07969 1.10109 0.048 1
H(57C) 0.97492 0.17625 1.07301 0.046 1
H(30) 0.91509 0.52955 0.81504 0.038 1
H(31A) 0.87391 0.53136 0.92184 0.038 1
H(31B) 1.01195 0.56336 0.90334 0.037 1
H(33) 1.1739 0.46998 0.90605 0.031 1
H(34) 1.02766 0.334 0.86058 0.03 1
H(35A) 1.2531 0.40619 0.81412 0.048 1
H(35B) 1.17094 0.33028 0.78317 0.049 1
H(35C) 1.23773 0.31537 0.85007 0.046 1
H(36A) 1.06227 0.43998 1.02939 0.048 1
H(36B) 0.9672 0.5157 1.01633 0.049 1
H(36C) 1.11217 0.52885 0.99118 0.047 1
H(37A) 0.79126 0.33351 0.97932 0.05 1
H(37B) 0.77429 0.42771 0.95061 0.046 1
H(37C) 0.84082 0.41252 1.01982 0.052 1
H(60A) 0.65586 0.60214 0.76861 0.044 1
H(60B) 0.80901 0.58227 0.75596 0.043 1
H(60C) 0.74823 0.57956 0.82424 0.044 1
H(61A) 0.58368 0.36851 0.83747 0.038 1
H(61B) 0.69087 0.3267 0.88118 0.038 1
H(61C) 0.60621 0.2645 0.84135 0.038 1
H(62A) 1.01826 0.21462 0.72848 0.04 1
H(62B) 0.94477 0.14921 0.68501 0.041 1
H(62C) 0.95237 0.13032 0.75854 0.04 1
H(63A) 0.60411 0.02925 0.64056 0.045 1
H(63B) 0.53908 0.08354 0.69679 0.043 1
H(63C) 0.65472 0.01666 0.71164 0.044 1
H(64A) 0.46488 0.11713 0.59451 0.045 1
H(64B) 0.48597 0.19445 0.5473 0.043 1
H(64C) 0.37478 0.20526 0.59817 0.044 1
H(65A) 0.35506 0.26979 0.68668 0.042 1
H(65B) 0.33119 0.37169 0.71247 0.042 1
H(65C) 0.45326 0.32055 0.73286 0.039 1
H(66A) 0.33856 0.50455 0.68653 0.038 1
H(66B) 0.35508 0.50415 0.61436 0.038 1
H(67A) 0.5215 0.60314 0.62427 0.044 1
H(67B) 0.49661 0.60509 0.69513 0.044 1
H(67C) 0.38699 0.63937 0.64741 0.048 1
H(68A) 0.83188 0.21411 0.50098 0.042 1
H(68B) 0.95584 0.15529 0.52436 0.047 1
H(69A) 1.10734 0.24642 0.54624 0.054 1
H(69B) 1.04906 0.21425 0.61248 0.051 1
H(70A) 1.17993 0.33836 0.60702 0.06 1
H(70B) 1.07043 0.39018 0.57491 0.052 1
H(71A) 1.01381 0.4478 0.71354 0.064 1
H(71B) 1.01944 0.47882 0.64448 0.06 1
H(71C) 1.14653 0.43999 0.66907 0.068 1
H(80A) 0.84486 0.36038 0.56855 0.039 0.884
H(80B) 0.78089 0.42473 0.60506 0.042 0.884

loop_
_geom_angle_atom_site_label_1
_geom_angle_atom_site_label_2
_geom_angle_atom_site_label_3
_geom_angle_site_symmetry_1
_geom_angle_site_symmetry_2
_geom_angle_site_symmetry_3
_geom_angle
_geom_angle_publ_flag
C(6) O(22) H(22) 1_555 1_555 1_555 107.55 yes
C(11) O(23) H(23) 1_555 1_555 1_555 109.61 yes
C(12) O(24) H(24) 1_555 1_555 1_555 99.90 yes
C(68) O(26) C(69) 1_555 1_555 1_555 113.91(5) yes
C(70) O(27) C(71) 1_555 1_555 1_555 112.21(5) yes
C(51) O(59) H(59) 1_555 1_555 1_555 109.69 yes
C(33) O(39) H(39) 1_555 1_555 1_555 110.91 yes
C(32) O(40) C(37) 1_555 1_555 1_555 116.62(3) yes
H(80A) O(80) H(80B) 1_555 1_555 1_555 110.23 yes
C(56) N(2) C(57) 1_555 1_555 1_555 110.00(3) yes
O(14) C(1) O(21) 1_555 1_555 1_555 124.81(3) yes
O(14) C(1) C(2) 1_555 1_555 1_555 111.52(3) yes
O(21) C(1) C(2) 1_555 1_555 1_555 123.66(3) yes
C(1) C(2) C(60) 1_555 1_555 1_555 107.39(3) yes
C(1) C(2) H(2) 1_555 1_555 1_555 107.24 yes
C(60) C(2) H(2) 1_555 1_555 1_555 110.30 yes
C(61) C(4) H(4) 1_555 1_555 1_555 108.81 yes
O(22) C(6) C(7) 1_555 1_555 1_555 107.35(3) yes
O(22) C(6) C(62) 1_555 1_555 1_555 110.63(3) yes
C(7) C(6) C(62) 1_555 1_555 1_555 111.41(3) yes
C(6) C(7) C(8) 1_555 1_555 1_555 116.81(3) yes
C(6) C(7) H(7A) 1_555 1_555 1_555 109.00 yes
C(6) C(7) H(7B) 1_555 1_555 1_555 108.19 yes
C(8) C(7) H(7A) 1_555 1_555 1_555 109.97 yes
C(8) C(7) H(7B) 1_555 1_555 1_555 107.96 yes
H(7A) C(7) H(7B) 1_555 1_555 1_555 104.14 yes
C(7) C(8) C(9) 1_555 1_555 1_555 113.37(2) yes
C(7) C(8) H(8) 1_555 1_555 1_555 108.73 yes
C(9) C(8) H(8) 1_555 1_555 1_555 109.29 yes
N(1) C(9) C(8) 1_555 1_555 1_555 126.37(3) yes
N(1) C(9) C(10) 1_555 1_555 1_555 114.77(3) yes
C(8) C(9) C(10) 1_555 1_555 1_555 118.79(3) yes
C(9) C(10) C(64) 1_555 1_555 1_555 111.04(3) yes
C(9) C(10) H(10) 1_555 1_555 1_555 106.62 yes
C(64) C(10) H(10) 1_555 1_555 1_555 108.22 yes
O(23) C(11) H(11) 1_555 1_555 1_555 110.33 yes
O(24) C(12) C(65) 1_555 1_555 1_555 107.05(3) yes
C(66) C(13) H(13) 1_555 1_555 1_555 106.88 yes
O(5) C(50) O(58) 1_555 1_555 1_555 107.01(2) yes
O(5) C(50) C(51) 1_555 1_555 1_555 108.52(3) yes
O(5) C(50) H(50) 1_555 1_555 1_555 110.44 yes
O(58) C(50) C(51) 1_555 1_555 1_555 111.03(2) yes
O(58) C(50) H(50) 1_555 1_555 1_555 109.42 yes
C(51) C(50) H(50) 1_555 1_555 1_555 110.36 yes
O(59) C(51) C(50) 1_555 1_555 1_555 106.51(3) yes
O(59) C(51) C(52) 1_555 1_555 1_555 112.40(3) yes
O(59) C(51) H(51) 1_555 1_555 1_555 111.73 yes
C(50) C(51) C(52) 1_555 1_555 1_555 108.42(3) yes
C(50) C(51) H(51) 1_555 1_555 1_555 105.57 yes
C(52) C(51) H(51) 1_555 1_555 1_555 111.77 yes
C(51) C(52) C(53) 1_555 1_555 1_555 110.69(3) yes
C(51) C(52) H(52) 1_555 1_555 1_555 107.19 yes
C(53) C(52) H(52) 1_555 1_555 1_555 108.66 yes
C(52) C(53) C(54) 1_555 1_555 1_555 109.98(3) yes
C(52) C(53) H(53A) 1_555 1_555 1_555 110.27 yes
C(52) C(53) H(53B) 1_555 1_555 1_555 111.47 yes
C(54) C(53) H(53A) 1_555 1_555 1_555 111.78 yes
C(54) C(53) H(53B) 1_555 1_555 1_555 106.99 yes
H(53A) C(53) H(53B) 1_555 1_555 1_555 106.27 yes
C(53) C(54) C(55) 1_555 1_555 1_555 112.42(3) yes
C(53) C(54) H(54) 1_555 1_555 1_555 107.05 yes
C(55) C(54) H(54) 1_555 1_555 1_555 115.35 yes
C(54) C(55) H(55A) 1_555 1_555 1_555 111.57 yes
C(54) C(55) H(55B) 1_555 1_555 1_555 107.26 yes
C(54) C(55) H(55C) 1_555 1_555 1_555 113.63 yes
H(55A) C(55) H(55B) 1_555 1_555 1_555 107.57 yes
H(55A) C(55) H(55C) 1_555 1_555 1_555 104.96 yes
H(55B) C(55) H(55C) 1_555 1_555 1_555 111.74 yes
N(2) C(56) H(56A) 1_555 1_555 1_555 107.35 yes
N(2) C(56) H(56B) 1_555 1_555 1_555 112.47 yes
N(2) C(56) H(56C) 1_555 1_555 1_555 109.47 yes
H(56A) C(56) H(56B) 1_555 1_555 1_555 109.05 yes
H(56A) C(56) H(56C) 1_555 1_555 1_555 107.00 yes
H(56B) C(56) H(56C) 1_555 1_555 1_555 111.28 yes
N(2) C(57) H(57A) 1_555 1_555 1_555 111.45 yes
N(2) C(57) H(57B) 1_555 1_555 1_555 108.90 yes
N(2) C(57) H(57C) 1_555 1_555 1_555 112.96 yes
H(57A) C(57) H(57B) 1_555 1_555 1_555 101.85 yes
H(57A) C(57) H(57C) 1_555 1_555 1_555 103.16 yes
H(57B) C(57) H(57C) 1_555 1_555 1_555 117.78 yes
O(3) C(30) O(38) 1_555 1_555 1_555 113.21(3) yes
O(3) C(30) C(31) 1_555 1_555 1_555 108.43(3) yes
O(3) C(30) H(30) 1_555 1_555 1_555 104.09 yes
O(38) C(30) C(31) 1_555 1_555 1_555 112.58(3) yes
O(38) C(30) H(30) 1_555 1_555 1_555 104.46 yes
C(31) C(30) H(30) 1_555 1_555 1_555 113.82 yes
C(30) C(31) C(32) 1_555 1_555 1_555 114.05(3) yes
C(30) C(31) H(31A) 1_555 1_555 1_555 109.52 yes
C(30) C(31) H(31B) 1_555 1_555 1_555 109.59 yes
C(32) C(31) H(31A) 1_555 1_555 1_555 109.57 yes
C(32) C(31) H(31B) 1_555 1_555 1_555 107.59 yes
H(31A) C(31) H(31B) 1_555 1_555 1_555 106.20 yes
O(40) C(32) C(31) 1_555 1_555 1_555 112.68(3) yes
O(40) C(32) C(33) 1_555 1_555 1_555 104.88(3) yes
O(40) C(32) C(36) 1_555 1_555 1_555 111.00(3) yes
C(31) C(32) C(33) 1_555 1_555 1_555 106.93(3) yes
C(31) C(32) C(36) 1_555 1_555 1_555 110.83(3) yes
C(33) C(32) C(36) 1_555 1_555 1_555 110.27(3) yes
O(39) C(33) C(32) 1_555 1_555 1_555 110.88(3) yes
O(39) C(33) C(34) 1_555 1_555 1_555 109.46(3) yes
O(39) C(33) H(33) 1_555 1_555 1_555 112.69 yes
C(32) C(33) C(34) 1_555 1_555 1_555 110.54(3) yes
C(32) C(33) H(33) 1_555 1_555 1_555 106.17 yes
C(34) C(33) H(33) 1_555 1_555 1_555 107.01 yes
C(33) C(34) C(35) 1_555 1_555 1_555 112.67(3) yes
C(33) C(34) H(34) 1_555 1_555 1_555 109.65 yes
C(35) C(34) H(34) 1_555 1_555 1_555 110.25 yes
C(34) C(35) H(35A) 1_555 1_555 1_555 113.69 yes
C(34) C(35) H(35B) 1_555 1_555 1_555 112.94 yes
C(34) C(35) H(35C) 1_555 1_555 1_555 105.37 yes
H(35A) C(35) H(35B) 1_555 1_555 1_555 106.77 yes
H(35A) C(35) H(35C) 1_555 1_555 1_555 106.98 yes
H(35B) C(35) H(35C) 1_555 1_555 1_555 110.98 yes
C(32) C(36) H(36A) 1_555 1_555 1_555 110.86 yes
C(32) C(36) H(36B) 1_555 1_555 1_555 109.34 yes
C(32) C(36) H(36C) 1_555 1_555 1_555 107.72 yes
H(36A) C(36) H(36B) 1_555 1_555 1_555 102.99 yes
H(36A) C(36) H(36C) 1_555 1_555 1_555 114.75 yes
H(36B) C(36) H(36C) 1_555 1_555 1_555 111.07 yes
O(40) C(37) H(37A) 1_555 1_555 1_555 106.19 yes
O(40) C(37) H(37B) 1_555 1_555 1_555 111.44 yes
O(40) C(37) H(37C) 1_555 1_555 1_555 112.82 yes
H(37A) C(37) H(37B) 1_555 1_555 1_555 104.66 yes
H(37A) C(37) H(37C) 1_555 1_555 1_555 105.34 yes
H(37B) C(37) H(37C) 1_555 1_555 1_555 115.41 yes
C(2) C(60) H(60A) 1_555 1_555 1_555 105.19 yes
C(2) C(60) H(60B) 1_555 1_555 1_555 113.40 yes
C(2) C(60) H(60C) 1_555 1_555 1_555 107.34 yes
H(60A) C(60) H(60B) 1_555 1_555 1_555 114.20 yes
H(60A) C(60) H(60C) 1_555 1_555 1_555 106.76 yes
H(60B) C(60) H(60C) 1_555 1_555 1_555 109.51 yes
C(4) C(61) H(61A) 1_555 1_555 1_555 108.77 yes
C(4) C(61) H(61B) 1_555 1_555 1_555 113.37 yes
C(4) C(61) H(61C) 1_555 1_555 1_555 114.55 yes
H(61A) C(61) H(61B) 1_555 1_555 1_555 108.37 yes
H(61A) C(61) H(61C) 1_555 1_555 1_555 107.49 yes
H(61B) C(61) H(61C) 1_555 1_555 1_555 103.95 yes
C(6) C(62) H(62A) 1_555 1_555 1_555 112.06 yes
C(6) C(62) H(62B) 1_555 1_555 1_555 108.76 yes
C(6) C(62) H(62C) 1_555 1_555 1_555 112.76 yes
H(62A) C(62) H(62B) 1_555 1_555 1_555 105.24 yes
H(62A) C(62) H(62C) 1_555 1_555 1_555 107.29 yes
H(62B) C(62) H(62C) 1_555 1_555 1_555 110.47 yes
H(63A) C(63) H(63B) 1_555 1_555 1_555 110.36 yes
H(63A) C(63) H(63C) 1_555 1_555 1_555 112.42 yes
H(63B) C(63) H(63C) 1_555 1_555 1_555 109.46 yes
C(10) C(64) H(64A) 1_555 1_555 1_555 108.36 yes
C(10) C(64) H(64B) 1_555 1_555 1_555 111.15 yes
C(10) C(64) H(64C) 1_555 1_555 1_555 110.40 yes
H(64A) C(64) H(64B) 1_555 1_555 1_555 105.30 yes
H(64A) C(64) H(64C) 1_555 1_555 1_555 111.92 yes
H(64B) C(64) H(64C) 1_555 1_555 1_555 109.62 yes
C(12) C(65) H(65A) 1_555 1_555 1_555 107.32 yes
C(12) C(65) H(65B) 1_555 1_555 1_555 108.26 yes
C(12) C(65) H(65C) 1_555 1_555 1_555 111.49 yes
H(65A) C(65) H(65B) 1_555 1_555 1_555 114.21 yes
H(65A) C(65) H(65C) 1_555 1_555 1_555 111.22 yes
H(65B) C(65) H(65C) 1_555 1_555 1_555 104.37 yes
C(13) C(66) C(67) 1_555 1_555 1_555 111.80(3) yes
C(13) C(66) H(66A) 1_555 1_555 1_555 112.96 yes
C(13) C(66) H(66B) 1_555 1_555 1_555 108.21 yes
C(67) C(66) H(66A) 1_555 1_555 1_555 109.44 yes
C(67) C(66) H(66B) 1_555 1_555 1_555 108.41 yes
H(66A) C(66) H(66B) 1_555 1_555 1_555 105.74 yes
C(66) C(67) H(67A) 1_555 1_555 1_555 112.35 yes
C(66) C(67) H(67B) 1_555 1_555 1_555 110.47 yes
C(66) C(67) H(67C) 1_555 1_555 1_555 110.39 yes
H(67A) C(67) H(67B) 1_555 1_555 1_555 104.25 yes
H(67A) C(67) H(67C) 1_555 1_555 1_555 107.76 yes
H(67B) C(67) H(67C) 1_555 1_555 1_555 111.46 yes
O(25) C(68) O(26) 1_555 1_555 1_555 112.69(4) yes
O(25) C(68) H(68A) 1_555 1_555 1_555 109.72 yes
O(25) C(68) H(68B) 1_555 1_555 1_555 101.25 yes
O(26) C(68) H(68A) 1_555 1_555 1_555 107.04 yes
O(26) C(68) H(68B) 1_555 1_555 1_555 111.21 yes
H(68A) C(68) H(68B) 1_555 1_555 1_555 115.01 yes
O(26) C(69) C(70) 1_555 1_555 1_555 108.95(4) yes
O(26) C(69) H(69A) 1_555 1_555 1_555 106.44 yes
O(26) C(69) H(69B) 1_555 1_555 1_555 113.78 yes
C(70) C(69) H(69A) 1_555 1_555 1_555 105.11 yes
C(70) C(69) H(69B) 1_555 1_555 1_555 110.68 yes
H(69A) C(69) H(69B) 1_555 1_555 1_555 111.44 yes
O(27) C(70) C(69) 1_555 1_555 1_555 109.80 yes
O(27) C(70) H(70A) 1_555 1_555 1_555 115.44 yes
O(27) C(70) H(70B) 1_555 1_555 1_555 105.19 yes
C(69) C(70) H(70A) 1_555 1_555 1_555 108.53 yes
C(69) C(70) H(70B) 1_555 1_555 1_555 114.26 yes
H(70A) C(70) H(70B) 1_555 1_555 1_555 103.63 yes
O(27) C(71) H(71A) 1_555 1_555 1_555 114.56 yes
O(27) C(71) H(71B) 1_555 1_555 1_555 107.93 yes
O(27) C(71) H(71C) 1_555 1_555 1_555 106.26 yes
H(71A) C(71) H(71B) 1_555 1_555 1_555 105.30 yes
H(71A) C(71) H(71C) 1_555 1_555 1_555 118.38 yes
H(71B) C(71) H(71C) 1_555 1_555 1_555 103.43 yes

loop_
_geom_bond_atom_site_label_1
_geom_bond_atom_site_label_2
_geom_bond_site_symmetry_1
_geom_bond_site_symmetry_2
_geom_bond_distance
_geom_bond_publ_flag
O(14) C(1) 1_555 1_555 1.3395(5) yes
O(21) C(1) 1_555 1_555 1.2110(6) yes
O(22) C(6) 1_555 1_555 1.4264(5) yes
O(22) H(22) 1_555 1_555 0.9618 yes
O(23) C(11) 1_555 1_555 1.4297(5) yes
O(23) H(23) 1_555 1_555 0.9676 yes
O(24) C(12) 1_555 1_555 1.4294(6) yes
O(24) H(24) 1_555 1_555 0.9616 yes
O(25) C(68) 1_555 1_555 1.4084(6) yes
O(26) C(68) 1_555 1_555 1.4036(7) yes
O(26) C(69) 1_555 1_555 1.4192(7) yes
O(27) C(70) 1_555 1_555 1.4093(7) yes
O(27) C(71) 1_555 1_555 1.4197(8) yes
O(5) C(50) 1_555 1_555 1.3923(4) yes
O(58) C(50) 1_555 1_555 1.4183(4) yes
O(59) C(51) 1_555 1_555 1.4186(6) yes
O(59) H(59) 1_555 1_555 0.9610 yes
O(3) C(30) 1_555 1_555 1.4190(4) yes
O(38) C(30) 1_555 1_555 1.4100(4) yes
O(39) C(33) 1_555 1_555 1.4189(6) yes
O(39) H(39) 1_555 1_555 0.9627 yes
O(40) C(32) 1_555 1_555 1.4300(4) yes
O(40) C(37) 1_555 1_555 1.4155(5) yes
O(80) H(80A) 1_555 1_555 0.9608 yes
O(80) H(80B) 1_555 1_555 0.9604 yes
N(2) C(56) 1_555 1_555 1.4677(5) yes
N(2) C(57) 1_555 1_555 1.4653(5) yes
N(1) C(9) 1_555 1_555 1.2785(5) yes
C(1) C(2) 1_555 1_555 1.5171(5) yes
C(2) C(60) 1_555 1_555 1.5354(5) yes
C(2) H(2) 1_555 1_555 1.0958 yes
C(3) H(3) 1_555 1_555 1.0982 yes
C(4) C(61) 1_555 1_555 1.5282(4) yes
C(4) H(4) 1_555 1_555 1.0963 yes
C(5) H(5) 1_555 1_555 1.0978 yes
C(6) C(7) 1_555 1_555 1.5349(4) yes
C(6) C(62) 1_555 1_555 1.5279(4) yes
C(7) C(8) 1_555 1_555 1.5386(4) yes
C(7) H(7A) 1_555 1_555 1.0938 yes
C(7) H(7B) 1_555 1_555 1.0937 yes
C(8) C(9) 1_555 1_555 1.5146(4) yes
C(8) H(8) 1_555 1_555 1.0959 yes
C(9) C(10) 1_555 1_555 1.5277(5) yes
C(10) C(64) 1_555 1_555 1.5355(5) yes
C(10) H(10) 1_555 1_555 1.0960 yes
C(11) H(11) 1_555 1_555 1.0978 yes
C(12) C(65) 1_555 1_555 1.5208(5) yes
C(13) C(66) 1_555 1_555 1.5213(4) yes
C(13) H(13) 1_555 1_555 1.0980 yes
C(50) C(51) 1_555 1_555 1.5334(4) yes
C(50) H(50) 1_555 1_555 1.1006 yes
C(51) C(52) 1_555 1_555 1.5371(4) yes
C(51) H(51) 1_555 1_555 1.0983 yes
C(52) C(53) 1_555 1_555 1.5314(5) yes
C(52) H(52) 1_555 1_555 1.1000 yes
C(53) C(54) 1_555 1_555 1.5212(4) yes
C(53) H(53A) 1_555 1_555 1.0928 yes
C(53) H(53B) 1_555 1_555 1.0936 yes
C(54) C(55) 1_555 1_555 1.5150(5) yes
C(54) H(54) 1_555 1_555 1.0983 yes
C(55) H(55A) 1_555 1_555 1.0931 yes
C(55) H(55B) 1_555 1_555 1.0934 yes
C(55) H(55C) 1_555 1_555 1.0937 yes
C(56) H(56A) 1_555 1_555 1.0907 yes
C(56) H(56B) 1_555 1_555 1.0906 yes
C(56) H(56C) 1_555 1_555 1.0899 yes
C(57) H(57A) 1_555 1_555 1.0910 yes
C(57) H(57B) 1_555 1_555 1.0898 yes
C(57) H(57C) 1_555 1_555 1.0904 yes
C(30) C(31) 1_555 1_555 1.5230(5) yes
C(30) H(30) 1_555 1_555 1.1008 yes
C(31) C(32) 1_555 1_555 1.5369(5) yes
C(31) H(31A) 1_555 1_555 1.0936 yes
C(31) H(31B) 1_555 1_555 1.0936 yes
C(32) C(33) 1_555 1_555 1.5364(5) yes
C(32) C(36) 1_555 1_555 1.5270(5) yes
C(33) C(34) 1_555 1_555 1.5295(4) yes
C(33) H(33) 1_555 1_555 1.0984 yes
C(34) C(35) 1_555 1_555 1.5154(5) yes
C(34) H(34) 1_555 1_555 1.0982 yes
C(35) H(35A) 1_555 1_555 1.0937 yes
C(35) H(35B) 1_555 1_555 1.0931 yes
C(35) H(35C) 1_555 1_555 1.0937 yes
C(36) H(36A) 1_555 1_555 1.0932 yes
C(36) H(36B) 1_555 1_555 1.0933 yes
C(36) H(36C) 1_555 1_555 1.0942 yes
C(37) H(37A) 1_555 1_555 1.0942 yes
C(37) H(37B) 1_555 1_555 1.0952 yes
C(37) H(37C) 1_555 1_555 1.0945 yes
C(60) H(60A) 1_555 1_555 1.0935 yes
C(60) H(60B) 1_555 1_555 1.0936 yes
C(60) H(60C) 1_555 1_555 1.0934 yes
C(61) H(61A) 1_555 1_555 1.0936 yes
C(61) H(61B) 1_555 1_555 1.0934 yes
C(61) H(61C) 1_555 1_555 1.0938 yes
C(62) H(62A) 1_555 1_555 1.0934 yes
C(62) H(62B) 1_555 1_555 1.0935 yes
C(62) H(62C) 1_555 1_555 1.0933 yes
C(63) H(63A) 1_555 1_555 1.0934 yes
C(63) H(63B) 1_555 1_555 1.0931 yes
C(63) H(63C) 1_555 1_555 1.0940 yes
C(64) H(64A) 1_555 1_555 1.0931 yes
C(64) H(64B) 1_555 1_555 1.0940 yes
C(64) H(64C) 1_555 1_555 1.0935 yes
C(65) H(65A) 1_555 1_555 1.0932 yes
C(65) H(65B) 1_555 1_555 1.0943 yes
C(65) H(65C) 1_555 1_555 1.0934 yes
C(66) C(67) 1_555 1_555 1.5256(6) yes
C(66) H(66A) 1_555 1_555 1.0933 yes
C(66) H(66B) 1_555 1_555 1.0939 yes
C(67) H(67A) 1_555 1_555 1.0938 yes
C(67) H(67B) 1_555 1_555 1.0937 yes
C(67) H(67C) 1_555 1_555 1.0934 yes
C(68) H(68A) 1_555 1_555 1.0866 yes
C(68) H(68B) 1_555 1_555 1.0874 yes
C(69) C(70) 1_555 1_555 1.5079(8) yes
C(69) H(69A) 1_555 1_555 1.0961 yes
C(69) H(69B) 1_555 1_555 1.0958 yes
C(70) H(70A) 1_555 1_555 1.0961 yes
C(70) H(70B) 1_555 1_555 1.0957 yes
C(71) H(71A) 1_555 1_555 1.0941 yes
C(71) H(71B) 1_555 1_555 1.0939 yes
C(71) H(71C) 1_555 1_555 1.0958 yes
